data_2238677
loop_
_publ_author_name
'Gainsford, Graeme J.'
'Ashraf, Mohamed'
'Bhuiyan, M. Delower H.'
'Kay, Andrew J.'

_publ_section_title
;
 1-(4-{[(1,3,3-Trimethylindolin-2-ylidene)methyl]diazenyl}phenyl)ethanone
;
_journal_coeditor_code TK5249
_journal_issue 10
_journal_name_full 'Acta Crystallographica Section E'
_journal_page_first o1499
_journal_paper_doi 10.1107/S1600536813024124
_journal_volume 69
_journal_year 2013
_chemical_formula_iupac 'C20 H21 N3 O'
_chemical_formula_moiety 'C20 H21 N3 O'
_chemical_formula_sum 'C20 H21 N3 O'
_chemical_formula_weight 319.40
_chemical_name_systematic
;
1-(4-{[(1,3,3-Trimethylindolin-2-ylidene)methyl]diazenyl}phenyl)ethanone
;
_space_group_crystal_system monoclinic
_space_group_IT_number 12
_space_group_name_Hall '-C 2y'
_space_group_name_H-M_alt 'C 1 2/m 1'
_symmetry_space_group_name_Hall '-C 2y'
_symmetry_space_group_name_H-M 'C 1 2/m 1'
_atom_sites_solution_hydrogens mixed
_audit_creation_method SHELXL-2012
_cell_angle_alpha 90
_cell_angle_beta 99.5834(16)
_cell_angle_gamma 90
_cell_formula_units_Z 4
_cell_length_a 14.8688(2)
_cell_length_b 6.89500(12)
_cell_length_c 16.3546(3)
_cell_measurement_reflns_used 4498
_cell_measurement_temperature 120(2)
_cell_measurement_theta_max 73.8720
_cell_measurement_theta_min 5.4700
_cell_volume 1653.28(5)
_computing_cell_refinement
;
CrysAlis PRO (Agilent, 2013)
;
_computing_data_collection
;
CrysAlis PRO (Agilent, 2013)
;
_computing_data_reduction
;
CrysAlis PRO (Agilent, 2013)
;
_computing_molecular_graphics
;
ORTEP-3 for Windows (Farrugia, 2012) and Mercury (Macrae <i>et al.</i>,
2006)
;
_computing_publication_material
;
SHELXL97 (Sheldrick, 2012), PLATON (Spek, 2009) and Mercury
(Macrae <i>et al.</i>,
2006)
;
_computing_structure_refinement 'SHELXL2012 (Sheldrick, 2012)'
_computing_structure_solution 'SHELXS97 (Sheldrick, 2008)'
_diffrn_ambient_temperature 120(2)
_diffrn_detector_area_resol_mean 10.6501
_diffrn_measured_fraction_theta_full 0.999
_diffrn_measured_fraction_theta_max 0.989
_diffrn_measurement_device_type 'Agilent SuperNova (Dual, Cu at zero, Atlas)'
_diffrn_measurement_method '\w scans'
_diffrn_radiation_monochromator mirror
_diffrn_radiation_source 'SuperNova (Cu) X-ray Source'
_diffrn_radiation_type 'Cu K\a'
_diffrn_radiation_wavelength 1.5418
_diffrn_reflns_av_R_equivalents 0.0262
_diffrn_reflns_limit_h_max 18
_diffrn_reflns_limit_h_min -17
_diffrn_reflns_limit_k_max 8
_diffrn_reflns_limit_k_min -8
_diffrn_reflns_limit_l_max 19
_diffrn_reflns_limit_l_min -20
_diffrn_reflns_number 9379
_diffrn_reflns_theta_full 67.684
_diffrn_reflns_theta_max 73.796
_diffrn_reflns_theta_min 2.740
_exptl_absorpt_coefficient_mu 0.637
_exptl_absorpt_correction_T_max 1.000
_exptl_absorpt_correction_T_min 0.804
_exptl_absorpt_correction_type gaussian
_exptl_absorpt_process_details
;
(CrysAlis PRO; Agilent, 2013)
;
_exptl_crystal_colour red
_exptl_crystal_density_diffrn 1.283
_exptl_crystal_description block
_exptl_crystal_F_000 680
_exptl_crystal_size_max 0.194
_exptl_crystal_size_mid 0.154
_exptl_crystal_size_min 0.085
_refine_diff_density_max 0.270
_refine_diff_density_min -0.212
_refine_ls_extinction_method none
_refine_ls_goodness_of_fit_ref 1.067
_refine_ls_hydrogen_treatment mixed
_refine_ls_matrix_type full
_refine_ls_number_parameters 153
_refine_ls_number_reflns 1803
_refine_ls_number_restraints 0
_refine_ls_restrained_S_all 1.067
_refine_ls_R_factor_all 0.0395
_refine_ls_R_factor_gt 0.0357
_refine_ls_shift/su_max 0.000
_refine_ls_shift/su_mean 0.000
_refine_ls_structure_factor_coef Fsqd
_refine_ls_weighting_details
;
 w=1/[\s^2^(Fo^2^)+(0.0502P)^2^+0.9765P]
 where P=(Fo^2^+2Fc^2^)/3
;
_refine_ls_weighting_scheme calc
_refine_ls_wR_factor_gt 0.0947
_refine_ls_wR_factor_ref 0.0982
_reflns_number_gt 1634
_reflns_number_total 1803
_reflns_threshold_expression I>2\s(I)
_cod_data_source_file tk5249.cif
_cod_data_source_block I
_cod_original_cell_volume 1653.27(5)
_cod_database_code 2238677
_shelx_space_group_comment
;
The symmetry employed for this shelxl refinement is uniquely defined
by the following loop, which should always be used as a source of
symmetry information in preference to the above space-group names.
They are only intended as comments.
;
_shelxl_version_number .000002012

loop_
_space_group_symop_operation_xyz
'x, y, z'
'-x, y, -z'
'x+1/2, y+1/2, z'
'-x+1/2, y+1/2, -z'
'-x, -y, -z'
'x, -y, z'
'-x+1/2, -y+1/2, -z'
'x+1/2, -y+1/2, z'

loop_
_atom_site_type_symbol
_atom_site_label
_atom_site_fract_x
_atom_site_fract_y
_atom_site_fract_z
_atom_site_U_iso_or_equiv
_atom_site_adp_type
_atom_site_calc_flag
_atom_site_occupancy
O O1 0.93789(7) 0.0000 0.21729(7) 0.0256(3) Uani d 1
N N1 0.24599(8) 0.0000 0.25969(8) 0.0192(3) Uani d 1
N N2 0.46957(8) 0.0000 0.19967(7) 0.0186(3) Uani d 1
N N3 0.50012(8) 0.0000 0.13053(8) 0.0204(3) Uani d 1
C C1 0.22453(9) 0.0000 0.34038(9) 0.0187(3) Uani d 1
C C2 0.13956(10) 0.0000 0.36490(10) 0.0227(3) Uani d 1
H H2 0.0848 0.0000 0.3256 0.027 Uiso calc 1
C C3 0.13841(11) 0.0000 0.44990(11) 0.0255(3) Uani d 1
H H3 0.0814 0.0000 0.4690 0.031 Uiso calc 1
C C4 0.21825(11) 0.0000 0.50739(10) 0.0245(3) Uani d 1
H H4 0.2153 0.0000 0.5650 0.029 Uiso calc 1
C C5 0.30291(10) 0.0000 0.48133(9) 0.0216(3) Uani d 1
H H5 0.3577 0.0000 0.5206 0.026 Uiso calc 1
C C6 0.30564(9) 0.0000 0.39733(9) 0.0185(3) Uani d 1
C C7 0.38604(9) 0.0000 0.35149(9) 0.0177(3) Uani d 1
C C8 0.44476(7) 0.18267(16) 0.37151(6) 0.0217(2) Uani d 1
H H8A 0.4685 0.1868 0.4311 0.033 Uiso calc 1
H H8B 0.4075 0.2981 0.3557 0.033 Uiso calc 1
H H8C 0.4958 0.1796 0.3405 0.033 Uiso calc 1
C C10 0.33759(9) 0.0000 0.26123(9) 0.0176(3) Uani d 1
C C11 0.17867(10) 0.0000 0.18420(10) 0.0232(3) Uani d 1
H H11A 0.1863(9) 0.114(2) 0.1498(9) 0.035 Uiso d 1
H H11B 0.1170(14) 0.0000 0.1982(13) 0.035 Uiso d 1
C C12 0.37724(10) 0.0000 0.19120(9) 0.0191(3) Uani d 1
H H12 0.3407 0.0000 0.1377 0.023 Uiso calc 1
C C13 0.59616(10) 0.0000 0.14061(9) 0.0188(3) Uani d 1
C C14 0.63291(10) 0.0000 0.06719(9) 0.0215(3) Uani d 1
H H14 0.5933 0.0000 0.0152 0.026 Uiso calc 1
C C15 0.72657(10) 0.0000 0.06964(9) 0.0222(3) Uani d 1
H H15 0.7505 0.0000 0.0193 0.027 Uiso calc 1
C C16 0.78629(10) 0.0000 0.14535(9) 0.0196(3) Uani d 1
C C17 0.74891(10) 0.0000 0.21879(9) 0.0201(3) Uani d 1
H H17 0.7886 0.0000 0.2707 0.024 Uiso calc 1
C C18 0.65596(10) 0.0000 0.21732(9) 0.0208(3) Uani d 1
H H18 0.6322 0.0000 0.2678 0.025 Uiso calc 1
C C19 0.88757(10) 0.0000 0.15055(10) 0.0214(3) Uani d 1
C C20 0.92658(11) 0.0000 0.07131(11) 0.0316(4) Uani d 1
H H20A 0.9913(16) 0.0000 0.0818(15) 0.047 Uiso d 1
H H20B 0.9057(10) 0.113(2) 0.0369(10) 0.047 Uiso d 1

loop_
_atom_site_aniso_label
_atom_site_aniso_U_11
_atom_site_aniso_U_22
_atom_site_aniso_U_33
_atom_site_aniso_U_12
_atom_site_aniso_U_13
_atom_site_aniso_U_23
O1 0.0193(5) 0.0339(6) 0.0220(6) 0.000 -0.0014(4) 0.000
N1 0.0140(6) 0.0235(6) 0.0189(6) 0.000 -0.0007(5) 0.000
N2 0.0185(6) 0.0208(6) 0.0164(6) 0.000 0.0026(5) 0.000
N3 0.0186(6) 0.0259(6) 0.0160(6) 0.000 0.0010(5) 0.000
C1 0.0176(7) 0.0177(7) 0.0205(7) 0.000 0.0024(6) 0.000
C2 0.0164(7) 0.0220(7) 0.0295(8) 0.000 0.0036(6) 0.000
C3 0.0216(7) 0.0235(7) 0.0338(9) 0.000 0.0115(6) 0.000
C4 0.0301(8) 0.0229(7) 0.0223(8) 0.000 0.0100(6) 0.000
C5 0.0225(7) 0.0219(7) 0.0201(7) 0.000 0.0029(6) 0.000
C6 0.0173(7) 0.0176(7) 0.0206(7) 0.000 0.0031(5) 0.000
C7 0.0150(6) 0.0227(7) 0.0146(7) 0.000 0.0000(5) 0.000
C8 0.0196(5) 0.0265(5) 0.0180(5) -0.0039(4) 0.0002(4) -0.0018(4)
C10 0.0155(6) 0.0179(7) 0.0179(7) 0.000 -0.0014(5) 0.000
C11 0.0167(7) 0.0286(8) 0.0217(8) 0.000 -0.0038(6) 0.000
C12 0.0171(7) 0.0231(7) 0.0156(7) 0.000 -0.0017(5) 0.000
C13 0.0176(7) 0.0198(7) 0.0184(7) 0.000 0.0012(5) 0.000
C14 0.0204(7) 0.0281(8) 0.0146(7) 0.000 -0.0012(5) 0.000
C15 0.0216(7) 0.0289(8) 0.0162(7) 0.000 0.0035(6) 0.000
C16 0.0188(7) 0.0204(7) 0.0189(7) 0.000 0.0011(5) 0.000
C17 0.0204(7) 0.0227(7) 0.0154(7) 0.000 -0.0019(5) 0.000
C18 0.0216(7) 0.0255(7) 0.0152(7) 0.000 0.0026(6) 0.000
C19 0.0203(7) 0.0216(7) 0.0218(8) 0.000 0.0018(6) 0.000
C20 0.0187(7) 0.0527(11) 0.0234(8) 0.000 0.0037(6) 0.000

loop_
_atom_type_symbol
_atom_type_description
_atom_type_scat_dispersion_real
_atom_type_scat_dispersion_imag
_atom_type_scat_source
C C 0.0033 0.0016 'International Tables Vol C Tables 4.2.6.8 and 6.1.1.4'
H H 0.0000 0.0000 'International Tables Vol C Tables 4.2.6.8 and 6.1.1.4'
N N 0.0061 0.0033 'International Tables Vol C Tables 4.2.6.8 and 6.1.1.4'
O O 0.0106 0.0060 'International Tables Vol C Tables 4.2.6.8 and 6.1.1.4'

loop_
_exptl_crystal_face_index_h
_exptl_crystal_face_index_k
_exptl_crystal_face_index_l
_exptl_crystal_face_perp_dist
10 0 0 0.0676
-10 0 0 0.0736
0 0 -11 0.0362
0 0 10 0.0497
0 -4 -1 0.0916
0 4 1 0.0916
-6 0 9 0.0532
6 0 -9 0.0318

loop_
_geom_angle_atom_site_label_1
_geom_angle_atom_site_label_2
_geom_angle_atom_site_label_3
_geom_angle_site_symmetry_1
_geom_angle_site_symmetry_3
_geom_angle
C10 N1 C1 . . 111.44(12)
C10 N1 C11 . . 124.21(13)
C1 N1 C11 . . 124.35(12)
N3 N2 C12 . . 114.17(12)
N2 N3 C13 . . 113.32(12)
C2 C1 C6 . . 122.29(14)
C2 C1 N1 . . 129.04(14)
C6 C1 N1 . . 108.67(12)
C1 C2 C3 . . 116.83(14)
C1 C2 H2 . . 121.6
C3 C2 H2 . . 121.6
C4 C3 C2 . . 121.70(14)
C4 C3 H3 . . 119.2
C2 C3 H3 . . 119.2
C3 C4 C5 . . 120.48(14)
C3 C4 H4 . . 119.8
C5 C4 H4 . . 119.8
C6 C5 C4 . . 118.79(14)
C6 C5 H5 . . 120.6
C4 C5 H5 . . 120.6
C5 C6 C1 . . 119.91(13)
C5 C6 C7 . . 130.49(13)
C1 C6 C7 . . 109.60(13)
C6 C7 C10 . . 101.19(11)
C6 C7 C8 . 6 111.23(8)
C10 C7 C8 . 6 111.41(8)
C6 C7 C8 . . 111.24(8)
C10 C7 C8 . . 111.41(8)
C8 C7 C8 6 . 110.12(12)
C7 C8 H8A . . 109.5
C7 C8 H8B . . 109.5
H8A C8 H8B . . 109.5
C7 C8 H8C . . 109.5
H8A C8 H8C . . 109.5
H8B C8 H8C . . 109.5
N1 C10 C12 . . 123.59(13)
N1 C10 C7 . . 109.11(12)
C12 C10 C7 . . 127.30(13)
N1 C11 H11A . . 110.9(8)
N1 C11 H11B . . 109.8(12)
H11A C11 H11B . . 109.6(10)
N2 C12 C10 . . 118.86(13)
N2 C12 H12 . . 120.6
C10 C12 H12 . . 120.6
C14 C13 N3 . . 115.60(13)
C14 C13 C18 . . 118.97(13)
N3 C13 C18 . . 125.43(13)
C15 C14 C13 . . 120.59(13)
C15 C14 H14 . . 119.7
C13 C14 H14 . . 119.7
C14 C15 C16 . . 120.81(14)
C14 C15 H15 . . 119.6
C16 C15 H15 . . 119.6
C15 C16 C17 . . 118.28(13)
C15 C16 C19 . . 122.40(13)
C17 C16 C19 . . 119.33(13)
C18 C17 C16 . . 121.56(13)
C18 C17 H17 . . 119.2
C16 C17 H17 . . 119.2
C17 C18 C13 . . 119.79(14)
C17 C18 H18 . . 120.1
C13 C18 H18 . . 120.1
O1 C19 C16 . . 120.98(14)
O1 C19 C20 . . 120.33(14)
C16 C19 C20 . . 118.70(13)
C19 C20 H20A . . 111.7(14)
C19 C20 H20B . . 111.3(9)
H20A C20 H20B . . 108.5(12)

loop_
_geom_bond_atom_site_label_1
_geom_bond_atom_site_label_2
_geom_bond_site_symmetry_2
_geom_bond_distance
O1 C19 . 1.2163(19)
N1 C10 . 1.3580(18)
N1 C1 . 1.4084(19)
N1 C11 . 1.4541(19)
N2 N3 . 1.2868(18)
N2 C12 . 1.3567(18)
N3 C13 . 1.4101(18)
C1 C2 . 1.388(2)
C1 C6 . 1.396(2)
C2 C3 . 1.393(2)
C2 H2 . 0.9500
C3 C4 . 1.386(2)
C3 H3 . 0.9500
C4 C5 . 1.395(2)
C4 H4 . 0.9500
C5 C6 . 1.381(2)
C5 H5 . 0.9500
C6 C7 . 1.5132(19)
C7 C10 . 1.5310(19)
C7 C8 6 1.5365(13)
C7 C8 . 1.5365(13)
C8 H8A . 0.9800
C8 H8B . 0.9800
C8 H8C . 0.9800
C10 C12 . 1.373(2)
C11 H11A . 0.983(15)
C11 H11B . 0.98(2)
C12 H12 . 0.9500
C13 C14 . 1.400(2)
C13 C18 . 1.412(2)
C14 C15 . 1.386(2)
C14 H14 . 0.9500
C15 C16 . 1.398(2)
C15 H15 . 0.9500
C16 C17 . 1.405(2)
C16 C19 . 1.494(2)
C17 C18 . 1.378(2)
C17 H17 . 0.9500
C18 H18 . 0.9500
C19 C20 . 1.505(2)
C20 H20A . 0.95(2)
C20 H20B . 0.983(17)

loop_
_geom_hbond_atom_site_label_D
_geom_hbond_atom_site_label_H
_geom_hbond_atom_site_label_A
_geom_hbond_site_symmetry_A
_geom_hbond_distance_DH
_geom_hbond_distance_HA
_geom_hbond_distance_DA
_geom_hbond_angle_DHA
_geom_hbond_publ_flag
C2 H2 O1 1_455 0.95 2.57 3.5227(19) 179 yes
C14 H14 N3 2_655 0.95 2.55 3.4985(19) 175 yes
C11 H11A Cg3 5_455 0.981(15) 2.665(14) 3.5230(4) 145.8(11) yes

loop_
_geom_torsion_atom_site_label_1
_geom_torsion_atom_site_label_2
_geom_torsion_atom_site_label_3
_geom_torsion_atom_site_label_4
_geom_torsion_site_symmetry_1
_geom_torsion_site_symmetry_4
_geom_torsion
C12 N2 N3 C13 . . 180.0
C10 N1 C1 C2 . . 180.000000
C11 N1 C1 C2 . . 0.000000
C10 N1 C1 C6 . . 0.000000
C11 N1 C1 C6 . . 180.000000
C6 C1 C2 C3 . . 0.000000
N1 C1 C2 C3 . . 180.000000
C1 C2 C3 C4 . . 0.000000
C2 C3 C4 C5 . . 0.000000
C3 C4 C5 C6 . . 0.000000
C4 C5 C6 C1 . . 0.000000
C4 C5 C6 C7 . . 180.000000
C2 C1 C6 C5 . . 0.000000
N1 C1 C6 C5 . . 180.000000
C2 C1 C6 C7 . . 180.000000
N1 C1 C6 C7 . . 0.000000
C5 C6 C7 C10 . . 180.000000
C1 C6 C7 C10 . . 0.000000
C5 C6 C7 C8 . 6 61.57(8)
C1 C6 C7 C8 . 6 -118.43(8)
C5 C6 C7 C8 . . -61.58(8)
C1 C6 C7 C8 . . 118.42(8)
C1 N1 C10 C12 . . 180.000000
C11 N1 C10 C12 . . 0.000000
C1 N1 C10 C7 . . 0.000000
C11 N1 C10 C7 . . 180.000000
C6 C7 C10 N1 . . 0.000000
C8 C7 C10 N1 6 . 118.30(8)
C8 C7 C10 N1 . . -118.30(8)
C6 C7 C10 C12 . . 180.000000
C8 C7 C10 C12 6 . -61.70(8)
C8 C7 C10 C12 . . 61.70(8)
N3 N2 C12 C10 . . 180.000000
N1 C10 C12 N2 . . 180.000000
C7 C10 C12 N2 . . 0.000000
N2 N3 C13 C14 . . 180.0
N2 N3 C13 C18 . . 0.000000
N3 C13 C14 C15 . . 180.0
C18 C13 C14 C15 . . 0.000000
C13 C14 C15 C16 . . 0.0
C14 C15 C16 C17 . . 0.000000
C14 C15 C16 C19 . . 180.0
C15 C16 C17 C18 . . 0.000000
C19 C16 C17 C18 . . 180.000000
C16 C17 C18 C13 . . 0.000000
C14 C13 C18 C17 . . 0.000000
N3 C13 C18 C17 . . 180.000000
C15 C16 C19 O1 . . 180.0
C17 C16 C19 O1 . . 0.000000
C15 C16 C19 C20 . . 0.000000
C17 C16 C19 C20 . . 180.0
